data_4344731
loop_
_publ_author_name
'Petuker, Anette'
'Merz, Klaus'
'Merten, Christian'
'Apfel, Ulf-Peter'

_publ_section_title
;
 Controlled Flexible Coordination in Tripodal Iron(II) Phosphane
 Complexes: Effects on Reactivity.
;
_journal_issue 3
_journal_name_full 'Inorganic chemistry'
_journal_page_first 1183
_journal_page_last 1191
_journal_paper_doi 10.1021/acs.inorgchem.5b02361
_journal_volume 55
_journal_year 2016
_chemical_absolute_configuration ad
_chemical_formula_moiety 'Br4 Fe, C47 H48 Fe N3 P3, 3(C2 H3 N)'
_chemical_formula_sum 'C53 H57 Br4 Fe2 N6 P3'
_chemical_formula_weight 1302.30
_chemical_name_systematic
;
 ? 
;
_space_group_crystal_system monoclinic
_space_group_IT_number 9
_space_group_name_Hall 'C -2yc'
_space_group_name_H-M_alt 'C 1 c 1'
_symmetry_space_group_name_Hall 'C -2yc'
_symmetry_space_group_name_H-M 'C 1 c 1'
_atom_sites_solution_hydrogens geom
_atom_sites_solution_primary iterative
_atom_sites_solution_secondary difmap
_audit_creation_date 2015-04-21
_audit_creation_method
;
Olex2 1.2
(compiled 2015.01.26 svn.r3151 for OlexSys, GUI svn.r4998)
;
_cell_angle_alpha 90.00
_cell_angle_beta 131.633(5)
_cell_angle_gamma 90.00
_cell_formula_units_Z 4
_cell_length_a 31.1772(10)
_cell_length_b 13.33897(12)
_cell_length_c 17.8988(6)
_cell_measurement_reflns_used 14063
_cell_measurement_temperature 104.40(14)
_cell_measurement_theta_max 73.9520
_cell_measurement_theta_min 3.7750
_cell_volume 5563.5(5)
_computing_cell_refinement
;
CrysAlisPro, Agilent Technologies,
Version 1.171.37.31 (release 14-01-2014 CrysAlis171 .NET)
(compiled Jan 14 2014,18:38:05)
;
_computing_data_collection
;
CrysAlisPro, Agilent Technologies,
Version 1.171.37.31 (release 14-01-2014 CrysAlis171 .NET)
(compiled Jan 14 2014,18:38:05)
;
_computing_data_reduction
;
CrysAlisPro, Agilent Technologies,
Version 1.171.37.31 (release 14-01-2014 CrysAlis171 .NET)
(compiled Jan 14 2014,18:38:05)
;
_computing_molecular_graphics 'Olex2 (Dolomanov et al., 2009)'
_computing_publication_material 'Olex2 (Dolomanov et al., 2009)'
_computing_structure_refinement 'XL (Sheldrick, 2008)'
_computing_structure_solution 'olex2.solve (Bourhis et al., 2015)'
_diffrn_ambient_environment N~2~
_diffrn_ambient_temperature 104.40(14)
_diffrn_detector 'CCD plate'
_diffrn_detector_area_resol_mean 10.4372
_diffrn_detector_type Atlas
_diffrn_measured_fraction_theta_full 0.978
_diffrn_measured_fraction_theta_max 0.978
_diffrn_measurement_details
;
  1 omega  -37.00   75.00   1.0000    1.0000
omega____ theta____ kappa____ phi______ frames
    -       41.2302  -77.0000  150.0000 112

  2 omega  -33.00   69.00   1.0000    1.0000
omega____ theta____ kappa____ phi______ frames
    -       41.2302  -46.0000  -13.0000 102

  3 omega   15.00  117.00   1.0000    1.0000
omega____ theta____ kappa____ phi______ frames
    -       41.2302   37.0000  -90.0000 102

  4 omega   34.00   77.00   1.0000    5.0000
omega____ theta____ kappa____ phi______ frames
    -      108.4562  -45.0000   90.0000 43

  5 omega   30.00  142.00   1.0000    5.0000
omega____ theta____ kappa____ phi______ frames
    -      108.4562  -77.0000  120.0000 112

  6 omega   31.00   69.00   1.0000    5.0000
omega____ theta____ kappa____ phi______ frames
    -      108.4562  -30.0000 -120.0000 38

  7 omega   34.00   77.00   1.0000    5.0000
omega____ theta____ kappa____ phi______ frames
    -      108.4562  -45.0000    0.0000 43

  8 omega   34.00   77.00   1.0000    5.0000
omega____ theta____ kappa____ phi______ frames
    -      108.4562  -45.0000  -60.0000 43

  9 omega   34.00   77.00   1.0000    5.0000
omega____ theta____ kappa____ phi______ frames
    -      108.4562  -45.0000  -90.0000 43

 10 omega   33.00  122.00   1.0000    5.0000
omega____ theta____ kappa____ phi______ frames
    -      108.4562 -125.0000   60.0000 89

 11 omega   81.00  158.00   1.0000    5.0000
omega____ theta____ kappa____ phi______ frames
    -      108.4562   45.0000  -90.0000 77

 12 omega   34.00   77.00   1.0000    5.0000
omega____ theta____ kappa____ phi______ frames
    -      108.4562  -45.0000   30.0000 43

 13 omega   34.00   77.00   1.0000    5.0000
omega____ theta____ kappa____ phi______ frames
    -      108.4562  -45.0000  150.0000 43

 14 omega -115.00  -12.00   1.0000    1.0000
omega____ theta____ kappa____ phi______ frames
    -      -41.2302  -57.0000   90.0000 103

 15 omega    4.00   33.00   1.0000    1.0000
omega____ theta____ kappa____ phi______ frames
    -       41.2302   88.0000  176.7316 29

 16 omega    8.00  120.00   1.0000    1.0000
omega____ theta____ kappa____ phi______ frames
    -       41.2302   77.0000    0.0000 112

 17 omega   78.00  158.00   1.0000    5.0000
omega____ theta____ kappa____ phi______ frames
    -      108.4562   30.0000    0.0000 80

 18 omega   78.00  158.00   1.0000    5.0000
omega____ theta____ kappa____ phi______ frames
    -      108.4562   30.0000 -180.0000 80
;
_diffrn_measurement_device 'four-circle diffractometer'
_diffrn_measurement_device_type 'SuperNova, Single source at offset, Atlas'
_diffrn_measurement_method '\w scans'
_diffrn_orient_matrix_UB_11 -0.0186120000
_diffrn_orient_matrix_UB_12 -0.1100552000
_diffrn_orient_matrix_UB_13 -0.0119488000
_diffrn_orient_matrix_UB_21 -0.0330914000
_diffrn_orient_matrix_UB_22 0.0053821000
_diffrn_orient_matrix_UB_23 -0.1127288000
_diffrn_orient_matrix_UB_31 0.0541493000
_diffrn_orient_matrix_UB_32 -0.0344774000
_diffrn_orient_matrix_UB_33 0.0205219000
_diffrn_radiation_monochromator mirror
_diffrn_radiation_probe x-ray
_diffrn_radiation_type CuK\a
_diffrn_radiation_wavelength 1.54184
_diffrn_reflns_av_R_equivalents 0.0317
_diffrn_reflns_av_unetI/netI 0.0339
_diffrn_reflns_limit_h_max 38
_diffrn_reflns_limit_h_min -31
_diffrn_reflns_limit_k_max 16
_diffrn_reflns_limit_k_min -16
_diffrn_reflns_limit_l_max 21
_diffrn_reflns_limit_l_min -22
_diffrn_reflns_number 19660
_diffrn_reflns_theta_full 74.12
_diffrn_reflns_theta_max 74.12
_diffrn_reflns_theta_min 3.79
_diffrn_source 'sealed X-ray tube'
_diffrn_source_type 'SuperNova (Cu) X-ray Source'
_exptl_absorpt_coefficient_mu 8.677
_exptl_absorpt_correction_T_max 1.00000
_exptl_absorpt_correction_T_min 0.24188
_exptl_absorpt_correction_type multi-scan
_exptl_absorpt_process_details
;
CrysAlisPro, Agilent Technologies,
Version 1.171.37.31 (release 14-01-2014 CrysAlis171 .NET)
(compiled Jan 14 2014,18:38:05)
Empirical absorption correction using spherical harmonics,
 implemented in SCALE3 ABSPACK scaling algorithm.
;
_exptl_crystal_colour 'clear red'
_exptl_crystal_colour_lustre clear
_exptl_crystal_colour_primary red
_exptl_crystal_density_diffrn 1.555
_exptl_crystal_density_method 'not measured'
_exptl_crystal_description block
_exptl_crystal_F_000 2616
_exptl_crystal_size_max 0.17
_exptl_crystal_size_mid 0.15
_exptl_crystal_size_min 0.11
_refine_diff_density_max 0.936
_refine_diff_density_min -0.599
_refine_diff_density_rms 0.083
_refine_ls_abs_structure_details 'Flack H D (1983), Acta Cryst. A39, 876-881'
_refine_ls_abs_structure_Flack 0.001(3)
_refine_ls_extinction_method none
_refine_ls_goodness_of_fit_ref 1.026
_refine_ls_hydrogen_treatment constr
_refine_ls_matrix_type full
_refine_ls_number_parameters 620
_refine_ls_number_reflns 8932
_refine_ls_number_restraints 2
_refine_ls_restrained_S_all 1.026
_refine_ls_R_factor_all 0.0346
_refine_ls_R_factor_gt 0.0333
_refine_ls_shift/su_max 0.001
_refine_ls_shift/su_mean 0.000
_refine_ls_structure_factor_coef Fsqd
_refine_ls_weighting_details 'calc w=1/[\s^2^(Fo^2^)+(0.0564P)^2^+9.0838P] where P=(Fo^2^+2Fc^2^)/3'
_refine_ls_weighting_scheme calc
_refine_ls_wR_factor_gt 0.0859
_refine_ls_wR_factor_ref 0.0869
_reflns_number_gt 8651
_reflns_number_total 8932
_reflns_threshold_expression >2sigma(I)
_cod_data_source_file ic5b02361_si_008.cif
_cod_data_source_block ap79
_cod_original_cell_volume 5563.5(3)
_cod_database_code 4344731
_chemical_oxdiff_formula 'C H P Fe Br'
_reflns_odcompleteness_completeness 99.98
_reflns_odcompleteness_iscentric 1
_reflns_odcompleteness_theta 66.97
_olex2_refinement_description
;
1. Fixed Uiso
 At 1.2 times of:
  All C(H) groups, All C(H,H) groups
 At 1.5 times of:
  All C(H,H,H) groups
2.a Secondary CH2 refined with riding coordinates:
 C1(H1A,H1B), C2(H2A,H2B), C3(H3A,H3B)
2.b Aromatic/amide H refined with riding coordinates:
 C35(H35), C65(H65), C61(H61), C64(H64), C42(H42), C31(H31), C15(H15),
 C62(H62), C41(H41), C14(H14), C34(H34), C33(H33), C44(H44), C11(H11), C13(H13),
  C43(H43), C32(H32), C63(H63), C45(H45), C12(H12), C24(H24), C25(H25),
 C21(H21), C23(H23), C54(H54), C55(H55), C22(H22), C51(H51), C52(H52), C53(H53)
2.c Idealised Me refined as rotating group:
 C2N(H2NA,H2NB,H2NC), C6N(H6NA,H6NB,H6NC), C4N(H4NA,H4NB,H4NC), C5(H5A,H5B,
 H5C), C12N(H12A,H12B,H12C), C8N(H,HA,HB), C10N(HC,HD,HE)
;
_olex2_submission_special_instructions 'No special instructions were received'

loop_
_space_group_symop_id
_space_group_symop_operation_xyz
1 'x, y, z'
2 'x, -y, z+1/2'
3 'x+1/2, y+1/2, z'
4 'x+1/2, -y+1/2, z+1/2'

loop_
_atom_site_label
_atom_site_type_symbol
_atom_site_fract_x
_atom_site_fract_y
_atom_site_fract_z
_atom_site_U_iso_or_equiv
_atom_site_adp_type
_atom_site_occupancy
_atom_site_calc_flag
_atom_site_refinement_flags_posn
Br1 Br 0.457362(19) 0.02265(3) 0.26457(3) 0.02615(11) Uani 1 d .
Br2 Br 0.36735(2) -0.07562(3) 0.34956(4) 0.03329(12) Uani 1 d .
Br3 Br 0.34149(3) 0.18601(3) 0.22343(5) 0.04151(15) Uani 1 d .
Br4 Br 0.29635(3) -0.08175(5) 0.06925(5) 0.05040(17) Uani 1 d .
Fe1 Fe 0.65823(3) 0.75961(3) 0.71216(4) 0.01030(12) Uani 1 d .
Fe2 Fe 0.36631(3) 0.01091(4) 0.22754(5) 0.01911(14) Uani 1 d .
P1 P 0.66982(4) 0.87188(6) 0.63336(7) 0.01205(18) Uani 1 d .
P3 P 0.65842(4) 0.88565(6) 0.79712(7) 0.01122(18) Uani 1 d .
P2 P 0.56192(4) 0.77470(6) 0.57910(7) 0.01165(18) Uani 1 d .
C35 C 0.47709(18) 0.7564(3) 0.3702(3) 0.0174(8) Uani 1 d .
H35 H 0.4624 0.8152 0.3735 0.021 Uiso 1 calc R
N2 N 0.64240(14) 0.6599(2) 0.7707(3) 0.0150(6) Uani 1 d .
N3 N 0.73835(15) 0.7332(2) 0.8337(3) 0.0153(7) Uani 1 d .
C2N C 0.7115(2) 0.4855(4) 0.6426(5) 0.0411(14) Uani 1 d .
H2NA H 0.7145 0.4969 0.5933 0.062 Uiso 1 calc GR
H2NB H 0.6856 0.4309 0.6219 0.062 Uiso 1 calc GR
H2NC H 0.7486 0.4695 0.7055 0.062 Uiso 1 calc GR
C10 C 0.74243(18) 0.9078(3) 0.6903(3) 0.0155(7) Uani 1 d .
C65 C 0.72251(18) 1.0331(3) 0.9432(3) 0.0173(8) Uani 1 d .
H65 H 0.6900 1.0392 0.9355 0.021 Uiso 1 calc R
C61 C 0.77232(19) 0.9543(3) 0.8986(3) 0.0178(8) Uani 1 d .
H61 H 0.7738 0.9071 0.8621 0.021 Uiso 1 calc R
C1N C 0.68976(18) 0.5756(3) 0.6536(3) 0.0184(8) Uani 1 d .
C64 C 0.76967(19) 1.0940(3) 1.0109(3) 0.0216(8) Uani 1 d .
H64 H 0.7689 1.1401 1.0489 0.026 Uiso 1 calc R
C42 C 0.4810(2) 0.5709(3) 0.6200(4) 0.0273(10) Uani 1 d .
H42 H 0.4756 0.5018 0.6135 0.033 Uiso 1 calc R
C30 C 0.52663(18) 0.7149(3) 0.4573(3) 0.0163(8) Uani 1 d .
C31 C 0.5461(2) 0.6229(3) 0.4516(4) 0.0259(9) Uani 1 d .
H31 H 0.5781 0.5922 0.5096 0.031 Uiso 1 calc R
C6N C 0.8317(2) 0.6572(5) 0.9956(4) 0.0420(13) Uani 1 d .
H6NA H 0.8264 0.5867 0.9980 0.063 Uiso 1 calc GR
H6NB H 0.8406 0.6898 1.0523 0.063 Uiso 1 calc GR
H6NC H 0.8627 0.6671 0.9970 0.063 Uiso 1 calc GR
C60 C 0.72346(17) 0.9619(2) 0.8859(3) 0.0138(7) Uani 1 d .
C15 C 0.75660(19) 1.0056(3) 0.6858(3) 0.0192(8) Uani 1 d .
H15 H 0.7283 1.0547 0.6521 0.023 Uiso 1 calc R
C62 C 0.8192(2) 1.0168(3) 0.9657(3) 0.0224(9) Uani 1 d .
H62 H 0.8516 1.0119 0.9728 0.027 Uiso 1 calc R
C41 C 0.5113(2) 0.6163(3) 0.5983(4) 0.0231(9) Uani 1 d .
H41 H 0.5278 0.5770 0.5803 0.028 Uiso 1 calc R
C5N C 0.77975(19) 0.6993(3) 0.9049(3) 0.0202(8) Uani 1 d .
C1 C 0.63350(18) 0.9912(2) 0.6135(3) 0.0164(8) Uani 1 d .
H1A H 0.6622 1.0371 0.6660 0.020 Uiso 1 calc R
H1B H 0.6194 1.0193 0.5507 0.020 Uiso 1 calc R
C14 C 0.8123(2) 1.0303(3) 0.7308(4) 0.0265(10) Uani 1 d .
H14 H 0.8213 1.0957 0.7275 0.032 Uiso 1 calc R
C4N C 0.6305(3) 0.5276(4) 0.8620(5) 0.0489(16) Uani 1 d .
H4NA H 0.6069 0.4732 0.8178 0.073 Uiso 1 calc GR
H4NB H 0.6128 0.5593 0.8838 0.073 Uiso 1 calc GR
H4NC H 0.6675 0.5024 0.9189 0.073 Uiso 1 calc GR
C34 C 0.4491(2) 0.7114(3) 0.2782(3) 0.0245(9) Uani 1 d .
H34 H 0.4168 0.7415 0.2202 0.029 Uiso 1 calc R
N1 N 0.67226(14) 0.6460(2) 0.6613(2) 0.0130(6) Uani 1 d .
C33 C 0.4693(2) 0.6217(3) 0.2725(4) 0.0281(10) Uani 1 d .
H33 H 0.4507 0.5914 0.2109 0.034 Uiso 1 calc R
C2 C 0.53874(16) 0.9058(2) 0.5423(3) 0.0119(7) Uani 1 d .
H2A H 0.5259 0.9153 0.4763 0.014 Uiso 1 calc R
H2B H 0.5057 0.9158 0.5362 0.014 Uiso 1 calc R
C44 C 0.4642(2) 0.7306(3) 0.6570(4) 0.0244(9) Uani 1 d .
H44 H 0.4488 0.7688 0.6777 0.029 Uiso 1 calc R
C11 C 0.78554(18) 0.8345(3) 0.7394(3) 0.0165(8) Uani 1 d .
H11 H 0.7766 0.7688 0.7417 0.020 Uiso 1 calc R
C13 C 0.8550(2) 0.9569(3) 0.7811(4) 0.0307(10) Uani 1 d .
H13 H 0.8926 0.9736 0.8123 0.037 Uiso 1 calc R
C43 C 0.4586(2) 0.6283(3) 0.6516(4) 0.0276(10) Uani 1 d .
H43 H 0.4396 0.5974 0.6692 0.033 Uiso 1 calc R
C3N C 0.6371(2) 0.6006(3) 0.8095(4) 0.0234(9) Uani 1 d .
C3 C 0.60373(18) 0.9822(2) 0.7165(3) 0.0151(7) Uani 1 d .
H3A H 0.5710 0.9690 0.7105 0.018 Uiso 1 calc R
H3B H 0.6193 1.0468 0.7489 0.018 Uiso 1 calc R
C32 C 0.5175(2) 0.5778(4) 0.3595(4) 0.0313(11) Uani 1 d .
H32 H 0.5309 0.5172 0.3561 0.038 Uiso 1 calc R
C5 C 0.55048(18) 1.0896(3) 0.5659(3) 0.0161(8) Uani 1 d .
H5A H 0.5770 1.1440 0.6028 0.024 Uiso 1 calc GR
H5B H 0.5212 1.0937 0.5695 0.024 Uiso 1 calc GR
H5C H 0.5332 1.0935 0.4973 0.024 Uiso 1 calc GR
C63 C 0.81793(19) 1.0865(3) 1.0221(3) 0.0235(9) Uani 1 d .
H63 H 0.8494 1.1278 1.0671 0.028 Uiso 1 calc R
C45 C 0.49311(19) 0.7777(3) 0.6317(3) 0.0198(8) Uani 1 d .
H45 H 0.4960 0.8472 0.6340 0.024 Uiso 1 calc R
C12 C 0.84136(19) 0.8588(3) 0.7844(3) 0.0229(9) Uani 1 d .
H12 H 0.8696 0.8096 0.8168 0.027 Uiso 1 calc R
C20 C 0.64174(18) 0.8337(2) 0.5088(3) 0.0148(7) Uani 1 d .
C24 C 0.57201(19) 0.8384(3) 0.3284(3) 0.0220(8) Uani 1 d .
H24 H 0.5377 0.8630 0.2696 0.026 Uiso 1 calc R
C25 C 0.59162(18) 0.8722(3) 0.4200(3) 0.0173(8) Uani 1 d .
H25 H 0.5710 0.9210 0.4218 0.021 Uiso 1 calc R
C50 C 0.64779(18) 0.8429(2) 0.8812(3) 0.0145(7) Uani 1 d .
C40 C 0.51759(18) 0.7211(3) 0.6030(3) 0.0164(8) Uani 1 d .
C21 C 0.67323(18) 0.7625(3) 0.5044(3) 0.0174(8) Uani 1 d .
H21 H 0.7068 0.7358 0.5630 0.021 Uiso 1 calc R
C23 C 0.6029(2) 0.7686(3) 0.3235(3) 0.0220(9) Uani 1 d .
H23 H 0.5897 0.7465 0.2621 0.026 Uiso 1 calc R
C54 C 0.5902(2) 0.8108(3) 0.9236(3) 0.0224(9) Uani 1 d .
H54 H 0.5552 0.8156 0.9077 0.027 Uiso 1 calc R
C55 C 0.59620(18) 0.8513(3) 0.8601(3) 0.0180(8) Uani 1 d .
H55 H 0.5654 0.8846 0.8026 0.022 Uiso 1 calc R
C22 C 0.6542(2) 0.7318(3) 0.4125(3) 0.0195(8) Uani 1 d .
H22 H 0.6759 0.6864 0.4102 0.023 Uiso 1 calc R
C51 C 0.69398(19) 0.7949(3) 0.9693(3) 0.0210(8) Uani 1 d .
H51 H 0.7288 0.7888 0.9844 0.025 Uiso 1 calc R
C52 C 0.6883(2) 0.7560(3) 1.0344(3) 0.0222(9) Uani 1 d .
H52 H 0.7195 0.7254 1.0936 0.027 Uiso 1 calc R
C53 C 0.6363(2) 0.7626(3) 1.0116(4) 0.0242(9) Uani 1 d .
H53 H 0.6321 0.7353 1.0543 0.029 Uiso 1 calc R
N4 N 0.4422(3) 0.3041(4) 0.5594(5) 0.0594(16) Uani 1 d .
C7N C 0.4291(3) 0.2227(5) 0.5515(5) 0.0476(15) Uani 1 d .
C9N C 0.7304(3) 0.2439(5) 0.7989(5) 0.0500(15) Uani 1 d .
C12N C 0.9740(3) 1.1693(5) 0.9148(7) 0.063(2) Uani 1 d .
H12A H 0.9630 1.1334 0.8578 0.094 Uiso 1 calc GR
H12B H 0.9771 1.2394 0.9072 0.094 Uiso 1 calc GR
H12C H 0.9455 1.1595 0.9199 0.094 Uiso 1 calc GR
N5 N 0.6845(4) 0.2131(6) 0.7495(6) 0.078(2) Uani 1 d .
C8N C 0.4154(4) 0.1172(5) 0.5452(6) 0.062(2) Uani 1 d .
H H 0.3955 0.0933 0.4787 0.093 Uiso 1 calc GR
HA H 0.3914 0.1090 0.5606 0.093 Uiso 1 calc GR
HB H 0.4502 0.0797 0.5920 0.093 Uiso 1 calc GR
C11N C 1.0287(4) 1.1323(5) 1.0043(8) 0.068(2) Uani 1 d .
N6 N 1.0724(4) 1.1014(5) 1.0739(8) 0.093(3) Uani 1 d .
C10N C 0.7869(5) 0.2771(8) 0.8613(8) 0.086(3) Uani 1 d .
HC H 0.7877 0.3488 0.8668 0.129 Uiso 1 calc GR
HD H 0.8037 0.2578 0.8339 0.129 Uiso 1 calc GR
HE H 0.8083 0.2477 0.9263 0.129 Uiso 1 calc GR
C4 C 0.58274(17) 0.9891(2) 0.6110(3) 0.0140(7) Uani 1 d .

loop_
_atom_site_aniso_label
_atom_site_aniso_U_11
_atom_site_aniso_U_22
_atom_site_aniso_U_33
_atom_site_aniso_U_23
_atom_site_aniso_U_13
_atom_site_aniso_U_12
Br1 0.0177(2) 0.02434(19) 0.0350(2) 0.00791(17) 0.0169(2) 0.00180(16)
Br2 0.0369(3) 0.0302(2) 0.0447(3) 0.0088(2) 0.0321(3) 0.0034(2)
Br3 0.0441(3) 0.0203(2) 0.0573(4) -0.0001(2) 0.0325(3) 0.0103(2)
Br4 0.0309(3) 0.0626(4) 0.0485(4) -0.0330(3) 0.0225(3) -0.0221(3)
Fe1 0.0120(3) 0.0046(2) 0.0158(3) 0.0010(2) 0.0099(2) 0.0014(2)
Fe2 0.0172(3) 0.0152(3) 0.0258(3) -0.0029(2) 0.0146(3) -0.0021(2)
P1 0.0138(5) 0.0060(3) 0.0181(5) 0.0012(3) 0.0113(4) 0.0015(3)
P3 0.0124(4) 0.0071(3) 0.0159(4) -0.0002(3) 0.0101(4) 0.0009(3)
P2 0.0120(4) 0.0067(3) 0.0174(5) -0.0005(3) 0.0103(4) 0.0001(3)
C35 0.017(2) 0.0121(15) 0.023(2) -0.0014(14) 0.0132(18) -0.0024(14)
N2 0.0154(17) 0.0103(13) 0.0207(17) 0.0006(12) 0.0125(15) 0.0022(11)
N3 0.0197(18) 0.0078(12) 0.0231(18) 0.0005(12) 0.0161(17) 0.0006(12)
C2N 0.030(3) 0.028(2) 0.065(4) -0.023(2) 0.031(3) -0.002(2)
C10 0.020(2) 0.0119(15) 0.021(2) -0.0023(13) 0.0161(18) -0.0011(14)
C65 0.017(2) 0.0176(16) 0.0183(19) -0.0041(14) 0.0118(17) -0.0025(14)
C61 0.021(2) 0.0140(15) 0.020(2) -0.0006(14) 0.0146(18) 0.0024(15)
C1N 0.014(2) 0.0150(17) 0.025(2) -0.0043(14) 0.0122(18) -0.0004(14)
C64 0.021(2) 0.0216(17) 0.021(2) -0.0071(16) 0.0139(19) -0.0034(16)
C42 0.034(3) 0.0158(17) 0.037(3) -0.0007(17) 0.026(2) -0.0064(17)
C30 0.018(2) 0.0112(14) 0.023(2) -0.0036(14) 0.0152(18) -0.0054(14)
C31 0.018(2) 0.0228(19) 0.031(2) -0.0078(17) 0.014(2) 0.0020(16)
C6N 0.026(3) 0.071(4) 0.023(3) 0.010(2) 0.014(2) 0.021(3)
C60 0.0127(18) 0.0105(14) 0.0174(19) 0.0039(13) 0.0097(16) 0.0029(13)
C15 0.021(2) 0.0114(15) 0.032(2) 0.0014(15) 0.0209(19) 0.0002(15)
C62 0.017(2) 0.0257(19) 0.027(2) -0.0052(16) 0.0157(19) -0.0037(16)
C41 0.026(2) 0.0131(17) 0.032(2) -0.0003(15) 0.019(2) 0.0007(15)
C5N 0.021(2) 0.0223(17) 0.021(2) -0.0017(16) 0.016(2) -0.0003(16)
C1 0.019(2) 0.0072(14) 0.024(2) 0.0022(13) 0.0146(18) 0.0015(13)
C14 0.025(2) 0.0159(17) 0.044(3) -0.0051(17) 0.025(2) -0.0062(16)
C4N 0.053(4) 0.036(3) 0.063(4) 0.025(3) 0.041(4) 0.002(3)
C34 0.024(2) 0.0214(18) 0.023(2) -0.0039(16) 0.0138(19) -0.0079(17)
N1 0.0163(17) 0.0097(13) 0.0142(16) 0.0013(11) 0.0107(14) 0.0033(11)
C33 0.025(2) 0.034(2) 0.026(2) -0.0150(19) 0.018(2) -0.0099(18)
C2 0.0114(18) 0.0106(14) 0.0156(18) 0.0004(13) 0.0097(16) 0.0008(13)
C44 0.024(2) 0.027(2) 0.032(2) -0.0050(17) 0.023(2) -0.0044(17)
C11 0.018(2) 0.0124(15) 0.022(2) 0.0026(14) 0.0150(17) 0.0033(14)
C13 0.021(2) 0.029(2) 0.043(3) -0.007(2) 0.022(2) -0.0034(18)
C43 0.027(2) 0.026(2) 0.033(2) 0.0019(18) 0.021(2) -0.0074(18)
C3N 0.023(2) 0.0140(16) 0.035(2) 0.0093(17) 0.020(2) 0.0029(15)
C3 0.016(2) 0.0080(14) 0.021(2) 0.0033(13) 0.0124(17) 0.0031(13)
C32 0.019(2) 0.033(2) 0.040(3) -0.018(2) 0.018(2) -0.0029(18)
C5 0.017(2) 0.0104(14) 0.023(2) 0.0036(13) 0.0141(17) 0.0065(14)
C63 0.016(2) 0.0234(18) 0.022(2) -0.0069(16) 0.0088(19) -0.0057(16)
C45 0.020(2) 0.0140(15) 0.028(2) -0.0021(15) 0.0172(19) -0.0027(15)
C12 0.014(2) 0.0264(19) 0.027(2) 0.0020(17) 0.0133(19) 0.0043(16)
C20 0.019(2) 0.0079(13) 0.023(2) 0.0043(13) 0.0163(18) 0.0003(13)
C24 0.018(2) 0.0232(18) 0.024(2) 0.0050(16) 0.0140(19) 0.0011(16)
C25 0.020(2) 0.0166(16) 0.022(2) 0.0026(15) 0.0166(18) 0.0007(15)
C50 0.020(2) 0.0058(13) 0.022(2) -0.0004(13) 0.0158(18) 0.0003(13)
C40 0.018(2) 0.0116(15) 0.0202(19) -0.0002(14) 0.0132(17) -0.0020(14)
C21 0.020(2) 0.0103(14) 0.025(2) 0.0040(14) 0.0161(19) 0.0025(14)
C23 0.030(2) 0.0171(17) 0.023(2) -0.0017(15) 0.019(2) -0.0019(16)
C54 0.022(2) 0.0222(18) 0.030(2) -0.0036(17) 0.020(2) -0.0030(16)
C55 0.018(2) 0.0161(16) 0.021(2) -0.0028(14) 0.0141(18) 0.0013(14)
C22 0.029(2) 0.0124(15) 0.028(2) 0.0006(15) 0.023(2) 0.0027(15)
C51 0.020(2) 0.0160(16) 0.028(2) 0.0021(15) 0.017(2) 0.0028(15)
C52 0.029(2) 0.0146(15) 0.022(2) 0.0044(15) 0.017(2) 0.0023(15)
C53 0.036(3) 0.0181(17) 0.030(2) 0.0026(16) 0.027(2) 0.0003(17)
N4 0.076(4) 0.042(3) 0.071(4) -0.014(3) 0.054(4) -0.014(3)
C7N 0.060(4) 0.050(3) 0.053(4) -0.009(3) 0.046(4) -0.008(3)
C9N 0.061(5) 0.046(3) 0.042(3) -0.004(3) 0.034(4) -0.005(3)
C12N 0.062(5) 0.049(3) 0.089(6) -0.025(4) 0.055(5) -0.024(3)
N5 0.084(6) 0.076(4) 0.062(4) -0.009(4) 0.044(4) -0.012(4)
C8N 0.090(6) 0.046(3) 0.082(5) -0.015(3) 0.071(5) -0.020(3)
C11N 0.061(5) 0.033(3) 0.107(7) -0.011(4) 0.054(5) -0.018(3)
N6 0.079(6) 0.047(3) 0.145(8) -0.005(4) 0.071(6) -0.022(4)
C10N 0.094(8) 0.089(6) 0.080(6) 0.012(5) 0.060(6) -0.002(5)
C4 0.0136(19) 0.0065(14) 0.022(2) 0.0012(13) 0.0118(17) 0.0014(13)

loop_
_atom_type_symbol
_atom_type_description
_atom_type_scat_dispersion_real
_atom_type_scat_dispersion_imag
_atom_type_scat_source
C C 0.0181 0.0091 'International Tables Vol C Tables 4.2.6.8 and 6.1.1.4'
H H 0.0000 0.0000 'International Tables Vol C Tables 4.2.6.8 and 6.1.1.4'
Br Br -0.6763 1.2805 'International Tables Vol C Tables 4.2.6.8 and 6.1.1.4'
Fe Fe -1.1336 3.1974 'International Tables Vol C Tables 4.2.6.8 and 6.1.1.4'
N N 0.0311 0.0180 'International Tables Vol C Tables 4.2.6.8 and 6.1.1.4'
P P 0.2955 0.4335 'International Tables Vol C Tables 4.2.6.8 and 6.1.1.4'

loop_
_geom_angle_atom_site_label_1
_geom_angle_atom_site_label_2
_geom_angle_atom_site_label_3
_geom_angle
P1 Fe1 P3 89.83(4)
P1 Fe1 P2 86.27(4)
P3 Fe1 P2 92.86(4)
N2 Fe1 P1 175.61(11)
N2 Fe1 P3 91.99(10)
N2 Fe1 P2 89.64(11)
N2 Fe1 N3 82.67(14)
N2 Fe1 N1 86.33(13)
N3 Fe1 P1 101.41(10)
N3 Fe1 P3 87.44(9)
N3 Fe1 P2 172.31(10)
N1 Fe1 P1 92.58(10)
N1 Fe1 P3 169.63(10)
N1 Fe1 P2 97.36(10)
N1 Fe1 N3 82.20(13)
Br1 Fe2 Br4 108.86(3)
Br2 Fe2 Br1 117.46(3)
Br2 Fe2 Br4 105.38(3)
Br3 Fe2 Br1 103.49(3)
Br3 Fe2 Br2 107.04(3)
Br3 Fe2 Br4 115.00(4)
C10 P1 Fe1 118.82(13)
C10 P1 C1 104.82(17)
C10 P1 C20 99.48(18)
C1 P1 Fe1 111.23(13)
C20 P1 Fe1 115.45(11)
C20 P1 C1 105.51(18)
C60 P3 Fe1 119.99(13)
C3 P3 Fe1 113.93(13)
C3 P3 C60 101.86(17)
C50 P3 Fe1 113.52(11)
C50 P3 C60 99.17(18)
C50 P3 C3 106.46(18)
C30 P2 Fe1 122.12(14)
C2 P2 Fe1 112.86(12)
C2 P2 C30 101.76(17)
C2 P2 C40 106.01(17)
C40 P2 Fe1 113.13(14)
C40 P2 C30 98.97(18)
C30 C35 H35 119.5
C30 C35 C34 120.9(4)
C34 C35 H35 119.5
C3N N2 Fe1 175.3(4)
C5N N3 Fe1 165.0(3)
H2NA C2N H2NB 109.5
H2NA C2N H2NC 109.5
H2NB C2N H2NC 109.5
C1N C2N H2NA 109.5
C1N C2N H2NB 109.5
C1N C2N H2NC 109.5
C15 C10 P1 122.4(3)
C15 C10 C11 118.6(4)
C11 C10 P1 119.0(3)
C64 C65 H65 119.8
C64 C65 C60 120.4(4)
C60 C65 H65 119.8
C60 C61 H61 119.8
C60 C61 C62 120.5(4)
C62 C61 H61 119.8
N1 C1N C2N 179.3(6)
C65 C64 H64 119.8
C63 C64 C65 120.3(4)
C63 C64 H64 119.8
C41 C42 H42 120.1
C41 C42 C43 119.9(4)
C43 C42 H42 120.1
C35 C30 P2 120.0(3)
C35 C30 C31 118.7(4)
C31 C30 P2 121.1(3)
C30 C31 H31 120.0
C32 C31 C30 119.9(4)
C32 C31 H31 120.0
H6NA C6N H6NB 109.5
H6NA C6N H6NC 109.5
H6NB C6N H6NC 109.5
C5N C6N H6NA 109.5
C5N C6N H6NB 109.5
C5N C6N H6NC 109.5
C65 C60 P3 117.1(3)
C61 C60 P3 124.1(3)
C61 C60 C65 118.7(4)
C10 C15 H15 119.6
C14 C15 C10 120.8(4)
C14 C15 H15 119.6
C61 C62 H62 119.9
C63 C62 C61 120.3(4)
C63 C62 H62 119.9
C42 C41 H41 119.5
C42 C41 C40 121.0(4)
C40 C41 H41 119.5
N3 C5N C6N 178.9(5)
P1 C1 H1A 107.8
P1 C1 H1B 107.8
H1A C1 H1B 107.1
C4 C1 P1 118.2(2)
C4 C1 H1A 107.8
C4 C1 H1B 107.8
C15 C14 H14 120.1
C15 C14 C13 119.9(4)
C13 C14 H14 120.1
H4NA C4N H4NB 109.5
H4NA C4N H4NC 109.5
H4NB C4N H4NC 109.5
C3N C4N H4NA 109.5
C3N C4N H4NB 109.5
C3N C4N H4NC 109.5
C35 C34 H34 119.9
C33 C34 C35 120.2(4)
C33 C34 H34 119.9
C1N N1 Fe1 164.9(3)
C34 C33 H33 120.4
C32 C33 C34 119.2(4)
C32 C33 H33 120.4
P2 C2 H2A 107.8
P2 C2 H2B 107.8
H2A C2 H2B 107.2
C4 C2 P2 117.9(3)
C4 C2 H2A 107.8
C4 C2 H2B 107.8
C43 C44 H44 119.9
C43 C44 C45 120.3(4)
C45 C44 H44 119.9
C10 C11 H11 119.6
C12 C11 C10 120.8(3)
C12 C11 H11 119.6
C14 C13 H13 119.9
C12 C13 C14 120.1(4)
C12 C13 H13 119.9
C42 C43 H43 119.9
C44 C43 C42 120.3(4)
C44 C43 H43 119.9
N2 C3N C4N 177.6(5)
P3 C3 H3A 108.5
P3 C3 H3B 108.5
H3A C3 H3B 107.5
C4 C3 P3 115.0(3)
C4 C3 H3A 108.5
C4 C3 H3B 108.5
C31 C32 H32 119.5
C33 C32 C31 120.9(4)
C33 C32 H32 119.5
H5A C5 H5B 109.5
H5A C5 H5C 109.5
H5B C5 H5C 109.5
C4 C5 H5A 109.5
C4 C5 H5B 109.5
C4 C5 H5C 109.5
C64 C63 C62 119.7(4)
C64 C63 H63 120.1
C62 C63 H63 120.1
C44 C45 H45 119.8
C40 C45 C44 120.4(3)
C40 C45 H45 119.8
C11 C12 C13 119.8(4)
C11 C12 H12 120.1
C13 C12 H12 120.1
C25 C20 P1 123.4(3)
C25 C20 C21 118.8(4)
C21 C20 P1 117.8(3)
C25 C24 H24 119.6
C23 C24 H24 119.6
C23 C24 C25 120.9(4)
C20 C25 C24 120.5(4)
C20 C25 H25 119.7
C24 C25 H25 119.7
C55 C50 P3 124.0(3)
C55 C50 C51 118.8(4)
C51 C50 P3 117.1(3)
C41 C40 P2 118.0(3)
C45 C40 P2 123.7(3)
C45 C40 C41 118.1(4)
C20 C21 H21 119.9
C22 C21 C20 120.1(4)
C22 C21 H21 119.9
C24 C23 H23 120.6
C24 C23 C22 118.9(4)
C22 C23 H23 120.6
C55 C54 H54 119.7
C55 C54 C53 120.6(4)
C53 C54 H54 119.7
C50 C55 H55 119.7
C54 C55 C50 120.7(4)
C54 C55 H55 119.7
C21 C22 C23 120.7(4)
C21 C22 H22 119.6
C23 C22 H22 119.6
C50 C51 H51 119.8
C52 C51 C50 120.5(4)
C52 C51 H51 119.8
C51 C52 H52 119.8
C53 C52 C51 120.3(4)
C53 C52 H52 119.8
C54 C53 H53 120.5
C52 C53 C54 119.1(4)
C52 C53 H53 120.5
N4 C7N C8N 177.0(9)
N5 C9N C10N 177.4(9)
H12A C12N H12B 109.5
H12A C12N H12C 109.5
H12B C12N H12C 109.5
C11N C12N H12A 109.5
C11N C12N H12B 109.5
C11N C12N H12C 109.5
C7N C8N H 109.5
C7N C8N HA 109.5
C7N C8N HB 109.5
H C8N HA 109.5
H C8N HB 109.5
HA C8N HB 109.5
N6 C11N C12N 178.0(11)
C9N C10N HC 109.5
C9N C10N HD 109.5
C9N C10N HE 109.5
HC C10N HD 109.5
HC C10N HE 109.5
HD C10N HE 109.5
C2 C4 C1 112.6(3)
C3 C4 C1 111.8(3)
C3 C4 C2 111.3(3)
C3 C4 C5 107.0(3)
C5 C4 C1 107.2(3)
C5 C4 C2 106.4(3)

loop_
_geom_bond_atom_site_label_1
_geom_bond_atom_site_label_2
_geom_bond_distance
Br1 Fe2 2.4540(8)
Br2 Fe2 2.4513(8)
Br3 Fe2 2.4461(7)
Br4 Fe2 2.4701(9)
Fe1 P1 2.2450(10)
Fe1 P3 2.2643(10)
Fe1 P2 2.2863(11)
Fe1 N2 1.949(3)
Fe1 N3 1.969(4)
Fe1 N1 1.961(3)
P1 C10 1.824(4)
P1 C1 1.846(4)
P1 C20 1.845(4)
P3 C60 1.841(4)
P3 C3 1.839(4)
P3 C50 1.833(4)
P2 C30 1.847(4)
P2 C2 1.839(3)
P2 C40 1.841(4)
C35 H35 0.9300
C35 C30 1.387(6)
C35 C34 1.387(6)
N2 C3N 1.135(5)
N3 C5N 1.144(6)
C2N H2NA 0.9600
C2N H2NB 0.9600
C2N H2NC 0.9600
C2N C1N 1.455(5)
C10 C15 1.397(5)
C10 C11 1.402(5)
C65 H65 0.9300
C65 C64 1.387(6)
C65 C60 1.412(5)
C61 H61 0.9300
C61 C60 1.386(6)
C61 C62 1.394(6)
C1N N1 1.140(5)
C64 H64 0.9300
C64 C63 1.383(7)
C42 H42 0.9300
C42 C41 1.377(6)
C42 C43 1.386(7)
C30 C31 1.401(5)
C31 H31 0.9300
C31 C32 1.387(7)
C6N H6NA 0.9600
C6N H6NB 0.9600
C6N H6NC 0.9600
C6N C5N 1.443(6)
C15 H15 0.9300
C15 C14 1.384(6)
C62 H62 0.9300
C62 C63 1.393(6)
C41 H41 0.9300
C41 C40 1.407(5)
C1 H1A 0.9700
C1 H1B 0.9700
C1 C4 1.554(6)
C14 H14 0.9300
C14 C13 1.395(7)
C4N H4NA 0.9600
C4N H4NB 0.9600
C4N H4NC 0.9600
C4N C3N 1.459(6)
C34 H34 0.9300
C34 C33 1.387(6)
C33 H33 0.9300
C33 C32 1.384(7)
C2 H2A 0.9700
C2 H2B 0.9700
C2 C4 1.545(5)
C44 H44 0.9300
C44 C43 1.371(6)
C44 C45 1.398(6)
C11 H11 0.9300
C11 C12 1.385(6)
C13 H13 0.9300
C13 C12 1.389(6)
C43 H43 0.9300
C3 H3A 0.9700
C3 H3B 0.9700
C3 C4 1.536(6)
C32 H32 0.9300
C5 H5A 0.9600
C5 H5B 0.9600
C5 H5C 0.9600
C5 C4 1.544(4)
C63 H63 0.9300
C45 H45 0.9300
C45 C40 1.392(6)
C12 H12 0.9300
C20 C25 1.390(6)
C20 C21 1.406(5)
C24 H24 0.9300
C24 C25 1.391(6)
C24 C23 1.382(6)
C25 H25 0.9300
C50 C55 1.391(6)
C50 C51 1.398(6)
C21 H21 0.9300
C21 C22 1.388(6)
C23 H23 0.9300
C23 C22 1.397(6)
C54 H54 0.9300
C54 C55 1.379(6)
C54 C53 1.397(7)
C55 H55 0.9300
C22 H22 0.9300
C51 H51 0.9300
C51 C52 1.391(6)
C52 H52 0.9300
C52 C53 1.387(7)
C53 H53 0.9300
N4 C7N 1.136(8)
C7N C8N 1.453(8)
C9N N5 1.148(10)
C9N C10N 1.389(12)
C12N H12A 0.9600
C12N H12B 0.9600
C12N H12C 0.9600
C12N C11N 1.445(13)
C8N H 0.9600
C8N HA 0.9600
C8N HB 0.9600
C11N N6 1.150(12)
C10N HC 0.9600
C10N HD 0.9600
C10N HE 0.9600

loop_
_geom_torsion_atom_site_label_1
_geom_torsion_atom_site_label_2
_geom_torsion_atom_site_label_3
_geom_torsion_atom_site_label_4
_geom_torsion
Fe1 P1 C10 C15 -143.0(3)
Fe1 P1 C10 C11 37.9(4)
Fe1 P1 C1 C4 -23.8(3)
Fe1 P1 C20 C25 105.5(3)
Fe1 P1 C20 C21 -75.1(3)
Fe1 P3 C60 C65 -174.3(2)
Fe1 P3 C60 C61 6.5(4)
Fe1 P3 C3 C4 -23.2(3)
Fe1 P3 C50 C55 -102.8(3)
Fe1 P3 C50 C51 74.1(3)
Fe1 P2 C30 C35 -152.7(3)
Fe1 P2 C30 C31 33.0(4)
Fe1 P2 C2 C4 -8.4(3)
Fe1 P2 C40 C41 -77.6(4)
Fe1 P2 C40 C45 98.1(4)
Fe1 N2 C3N C4N 91(14)
Fe1 N3 C5N C6N -82(34)
P1 Fe1 P3 C60 -64.75(14)
P1 Fe1 P3 C3 56.30(14)
P1 Fe1 P3 C50 178.39(15)
P1 Fe1 P2 C30 76.28(14)
P1 Fe1 P2 C2 -45.44(14)
P1 Fe1 P2 C40 -165.80(13)
P1 Fe1 N2 C3N 150(4)
P1 Fe1 N3 C5N -159.9(12)
P1 Fe1 N1 C1N 122.7(12)
P1 C10 C15 C14 179.3(4)
P1 C10 C11 C12 -179.4(3)
P1 C1 C4 C2 -48.3(4)
P1 C1 C4 C3 78.0(4)
P1 C1 C4 C5 -165.0(3)
P1 C20 C25 C24 -178.4(3)
P1 C20 C21 C22 -179.4(3)
P3 Fe1 P1 C10 88.84(14)
P3 Fe1 P1 C1 -32.96(15)
P3 Fe1 P1 C20 -153.13(15)
P3 Fe1 P2 C30 165.92(14)
P3 Fe1 P2 C2 44.20(14)
P3 Fe1 P2 C40 -76.16(13)
P3 Fe1 N2 C3N -96(4)
P3 Fe1 N3 C5N 110.8(13)
P3 Fe1 N1 C1N 19.4(17)
P3 C3 C4 C1 -48.1(4)
P3 C3 C4 C2 78.9(4)
P3 C3 C4 C5 -165.2(3)
P3 C50 C55 C54 175.2(3)
P3 C50 C51 C52 -176.9(3)
P2 Fe1 P1 C10 -178.28(14)
P2 Fe1 P1 C1 59.92(15)
P2 Fe1 P1 C20 -60.25(15)
P2 Fe1 P3 C60 -151.01(14)
P2 Fe1 P3 C3 -29.96(14)
P2 Fe1 P3 C50 92.13(15)
P2 Fe1 N2 C3N 171(4)
P2 Fe1 N3 C5N 18.4(18)
P2 Fe1 N1 C1N -150.7(12)
P2 C30 C31 C32 177.6(4)
P2 C2 C4 C1 66.6(4)
P2 C2 C4 C3 -59.9(4)
P2 C2 C4 C5 -176.1(3)
C35 C30 C31 C32 3.2(7)
C35 C34 C33 C32 0.1(7)
N2 Fe1 P1 C10 -156.7(13)
N2 Fe1 P1 C1 81.5(13)
N2 Fe1 P1 C20 -38.6(13)
N2 Fe1 P3 C60 119.25(17)
N2 Fe1 P3 C3 -119.70(17)
N2 Fe1 P3 C50 2.39(18)
N2 Fe1 P2 C30 -102.11(17)
N2 Fe1 P2 C2 136.18(16)
N2 Fe1 P2 C40 15.82(16)
N2 Fe1 N3 C5N 18.5(13)
N2 Fe1 N1 C1N -61.5(12)
N3 Fe1 P1 C10 1.49(17)
N3 Fe1 P1 C1 -120.31(17)
N3 Fe1 P1 C20 119.52(17)
N3 Fe1 P3 C60 36.67(17)
N3 Fe1 P3 C3 157.73(17)
N3 Fe1 P3 C50 -80.18(17)
N3 Fe1 P2 C30 -102.1(7)
N3 Fe1 P2 C2 136.2(7)
N3 Fe1 P2 C40 15.9(7)
N3 Fe1 N2 C3N -9(4)
N3 Fe1 N1 C1N 21.6(12)
C2N C1N N1 Fe1 161(100)
C10 P1 C1 C4 -153.4(3)
C10 P1 C20 C25 -126.2(3)
C10 P1 C20 C21 53.3(3)
C10 C15 C14 C13 0.3(7)
C10 C11 C12 C13 -0.1(7)
C65 C64 C63 C62 -0.5(7)
C61 C62 C63 C64 -0.4(7)
C64 C65 C60 P3 -179.3(3)
C64 C65 C60 C61 0.0(6)
C42 C41 C40 P2 176.9(4)
C42 C41 C40 C45 1.0(7)
C30 P2 C2 C4 -141.0(3)
C30 P2 C40 C41 53.2(4)
C30 P2 C40 C45 -131.1(4)
C30 C35 C34 C33 2.5(7)
C30 C31 C32 C33 -0.8(7)
C60 P3 C3 C4 107.5(3)
C60 P3 C50 C55 128.7(3)
C60 P3 C50 C51 -54.4(3)
C60 C65 C64 C63 0.8(6)
C60 C61 C62 C63 1.1(6)
C15 C10 C11 C12 1.5(6)
C15 C14 C13 C12 1.1(8)
C62 C61 C60 P3 178.3(3)
C62 C61 C60 C65 -0.9(6)
C41 C42 C43 C44 2.9(8)
C1 P1 C10 C15 -18.0(4)
C1 P1 C10 C11 162.9(3)
C1 P1 C20 C25 -17.8(4)
C1 P1 C20 C21 161.7(3)
C14 C13 C12 C11 -1.2(7)
C34 C35 C30 P2 -178.5(3)
C34 C35 C30 C31 -4.1(6)
C34 C33 C32 C31 -0.9(8)
N1 Fe1 P1 C10 -81.06(17)
N1 Fe1 P1 C1 157.13(18)
N1 Fe1 P1 C20 36.96(18)
N1 Fe1 P3 C60 38.8(6)
N1 Fe1 P3 C3 159.8(6)
N1 Fe1 P3 C50 -78.1(6)
N1 Fe1 P2 C30 -15.85(17)
N1 Fe1 P2 C2 -137.56(16)
N1 Fe1 P2 C40 102.07(16)
N1 Fe1 N2 C3N 74(4)
N1 Fe1 N3 C5N -68.8(13)
C2 P2 C30 C35 -25.9(4)
C2 P2 C30 C31 159.8(3)
C2 P2 C40 C41 158.2(3)
C2 P2 C40 C45 -26.1(4)
C44 C45 C40 P2 -174.3(4)
C44 C45 C40 C41 1.3(7)
C11 C10 C15 C14 -1.6(6)
C43 C42 C41 C40 -3.1(8)
C43 C44 C45 C40 -1.5(7)
C3 P3 C60 C65 58.9(3)
C3 P3 C60 C61 -120.4(3)
C3 P3 C50 C55 23.4(4)
C3 P3 C50 C51 -159.8(3)
C45 C44 C43 C42 -0.6(8)
C20 P1 C10 C15 90.9(4)
C20 P1 C10 C11 -88.2(3)
C20 P1 C1 C4 102.1(3)
C20 C21 C22 C23 -2.1(6)
C24 C23 C22 C21 1.9(6)
C25 C20 C21 C22 0.1(5)
C25 C24 C23 C22 0.3(6)
C50 P3 C60 C65 -50.2(3)
C50 P3 C60 C61 130.5(3)
C50 P3 C3 C4 -149.1(3)
C50 C51 C52 C53 1.4(6)
C40 P2 C30 C35 82.7(3)
C40 P2 C30 C31 -91.6(4)
C40 P2 C2 C4 116.0(3)
C21 C20 C25 C24 2.1(6)
C23 C24 C25 C20 -2.4(6)
C55 C50 C51 C52 0.2(6)
C55 C54 C53 C52 0.0(6)
C51 C50 C55 C54 -1.6(5)
C51 C52 C53 C54 -1.5(6)
C53 C54 C55 C50 1.5(6)
